data_4029553
loop_
_publ_author_name
'Avery, Thomas D.'
'Greatrex, Ben W.'
'Pedersen, Daniel Sejer'
'Taylor, Dennis K.'
'Tiekink, Edward R. T.'

_publ_section_title
;
 A concise route to beta-Cyclopropyl amino acids utilizing 1,2-dioxines
 and stabilized phosphonate nucleophiles.
;
_journal_issue 7
_journal_name_full 'The Journal of organic chemistry'
_journal_page_first 2633
_journal_page_last 2640
_journal_paper_doi 10.1021/jo7024256
_journal_volume 73
_journal_year 2008
_chemical_formula_moiety 'C27 H31 N O5'
_chemical_formula_sum 'C27 H31 N O5'
_chemical_formula_weight 449.53
_chemical_name_systematic
; 
 ? 
;
_space_group_IT_number 14
_symmetry_cell_setting monoclinic
_symmetry_space_group_name_Hall '-P 2ybc'
_symmetry_space_group_name_H-M 'P 1 21/c 1'
_atom_sites_solution_hydrogens geom
_atom_sites_solution_primary direct
_atom_sites_solution_secondary difmap
_audit_creation_method SHELXL-97
_cell_angle_alpha 90
_cell_angle_beta 99.945(9)
_cell_angle_gamma 90
_cell_formula_units_Z 4
_cell_length_a 13.2687(19)
_cell_length_b 5.3827(8)
_cell_length_c 31.512(5)
_cell_measurement_reflns_used 4632
_cell_measurement_temperature 98(2)
_cell_measurement_theta_max 28.1
_cell_measurement_theta_min 2.6
_cell_volume 2216.8(6)
_computing_cell_refinement 'SAINT (Bruker, 2000)'
_computing_data_collection 'SMART (Bruker, 2000)'
_computing_data_reduction 'SHELXTL (Bruker, 2000)'
_computing_molecular_graphics 'ORTEPII (Johnson, 1976)'
_computing_publication_material SHELXL-97
_computing_structure_refinement 'SHELXL-97 (Sheldrick, 1997)'
_computing_structure_solution 'SIR92 (Altomare et al., 1993)'
_diffrn_ambient_temperature 98(2)
_diffrn_measured_fraction_theta_full 0.920
_diffrn_measured_fraction_theta_max 0.920
_diffrn_measurement_device_type 'Bruker AXS SMART CCD diffractometer'
_diffrn_measurement_method '\f and \w scans'
_diffrn_radiation_monochromator graphite
_diffrn_radiation_source 'fine-focus sealed tube'
_diffrn_radiation_type MoK\a
_diffrn_radiation_wavelength 0.71069
_diffrn_reflns_av_R_equivalents 0.073
_diffrn_reflns_av_sigmaI/netI 0.063
_diffrn_reflns_limit_h_max 14
_diffrn_reflns_limit_h_min 0
_diffrn_reflns_limit_k_max 5
_diffrn_reflns_limit_k_min -6
_diffrn_reflns_limit_l_max 36
_diffrn_reflns_limit_l_min -37
_diffrn_reflns_number 5707
_diffrn_reflns_theta_full 25.0
_diffrn_reflns_theta_max 25.0
_diffrn_reflns_theta_min 2.6
_diffrn_standards_decay_% 0
_diffrn_standards_number 0
_exptl_absorpt_coefficient_mu 0.092
_exptl_absorpt_correction_T_max 1
_exptl_absorpt_correction_T_min 0.874
_exptl_absorpt_correction_type multi-scan
_exptl_absorpt_process_details 'ABSCOR (Higashi, 1995)'
_exptl_crystal_colour colourless
_exptl_crystal_density_diffrn 1.347
_exptl_crystal_density_method 'not measured'
_exptl_crystal_description 'triangular fragment'
_exptl_crystal_F_000 960
_exptl_crystal_size_max 0.40
_exptl_crystal_size_mid 0.10
_exptl_crystal_size_min 0.02
_refine_diff_density_max 0.42
_refine_diff_density_min -0.39
_refine_diff_density_rms 0.093
_refine_ls_extinction_method none
_refine_ls_goodness_of_fit_ref 1.42
_refine_ls_hydrogen_treatment constr
_refine_ls_matrix_type full
_refine_ls_number_parameters 257
_refine_ls_number_reflns 3597
_refine_ls_number_restraints 0
_refine_ls_restrained_S_all 1.42
_refine_ls_R_factor_all 0.169
_refine_ls_R_factor_gt 0.152
_refine_ls_shift/su_max <0.001
_refine_ls_shift/su_mean 0.000
_refine_ls_structure_factor_coef Fsqd
_refine_ls_weighting_details 'calc w=1/[\s^2^(Fo^2^)+(0.0001P)^2^+20.2026P] where P=(Fo^2^+2Fc^2^)/3'
_refine_ls_weighting_scheme calc
_refine_ls_wR_factor_gt 0.254
_refine_ls_wR_factor_ref 0.260
_reflns_number_gt 3169
_reflns_number_total 3597
_reflns_threshold_expression I>2\s(I)
_cod_data_source_file jo7024256-file001.cif
_cod_data_source_block 25d
_cod_original_sg_symbol_H-M 'P 21/c'
_cod_database_code 4029553

loop_
_symmetry_equiv_pos_as_xyz
'x, y, z'
'-x, y+1/2, -z+1/2'
'-x, -y, -z'
'x, -y-1/2, z-1/2'

loop_
_atom_site_label
_atom_site_type_symbol
_atom_site_fract_x
_atom_site_fract_y
_atom_site_fract_z
_atom_site_U_iso_or_equiv
_atom_site_adp_type
_atom_site_occupancy
_atom_site_symmetry_multiplicity
_atom_site_calc_flag
_atom_site_refinement_flags
O1 O 0.3819(4) 0.3301(10) 0.20485(15) 0.0165(11) Uani 1 1 d .
O2 O 0.4070(4) -0.0225(9) 0.17119(15) 0.0160(11) Uani 1 1 d .
O3 O 0.1376(4) -0.1069(10) 0.15200(17) 0.0199(12) Uani 1 1 d .
O4 O 0.0526(4) 0.2088(10) 0.17736(16) 0.0197(12) Uani 1 1 d .
O5 O 0.2502(4) 0.8726(9) 0.04873(16) 0.0218(13) Uani 1 1 d .
N1 N 0.1870(4) 0.2955(11) 0.14864(17) 0.0105(12) Uani 1 1 d .
H1 H 0.1670 0.4504 0.1505 0.013 Uiso 1 1 calc R
C1 C 0.3083(5) 0.4739(13) 0.1107(2) 0.0132(15) Uani 1 1 d .
H1A H 0.2868 0.6357 0.1219 0.016 Uiso 1 1 calc R
C2 C 0.2918(5) 0.4529(14) 0.0620(2) 0.0141(15) Uani 1 1 d .
H2 H 0.2763 0.2826 0.0500 0.017 Uiso 1 1 calc R
C3 C 0.3969(5) 0.4894(13) 0.0877(2) 0.0129(15) Uani 1 1 d .
H3 H 0.4250 0.6608 0.0860 0.015 Uiso 1 1 calc R
C4 C 0.2824(5) 0.2472(14) 0.1349(2) 0.0127(15) Uani 1 1 d .
H4 H 0.2750 0.0999 0.1152 0.015 Uiso 1 1 calc R
C5 C 0.3630(5) 0.1933(13) 0.1744(2) 0.0141(16) Uani 1 1 d .
C6 C 0.4845(6) -0.0942(15) 0.2071(2) 0.0217(18) Uani 1 1 d .
H6A H 0.5398 0.0289 0.2109 0.033 Uiso 1 1 calc R
H6B H 0.5121 -0.2573 0.2013 0.033 Uiso 1 1 calc R
H6C H 0.4543 -0.1030 0.2333 0.033 Uiso 1 1 calc R
C7 C 0.1275(6) 0.1121(15) 0.1587(2) 0.0176(17) Uani 1 1 d .
C8 C -0.0231(5) 0.0423(14) 0.1876(3) 0.0206(17) Uani 1 1 d .
H8A H 0.0070 -0.0706 0.2112 0.025 Uiso 1 1 calc R
H8B H -0.0517 -0.0590 0.1621 0.025 Uiso 1 1 calc R
C9 C -0.1041(6) 0.1981(14) 0.2011(2) 0.0156(16) Uani 1 1 d .
C10 C -0.1370(6) 0.4140(14) 0.1794(2) 0.0173(16) Uani 1 1 d .
H10 H -0.1069 0.4636 0.1555 0.021 Uiso 1 1 calc R
C11 C -0.2113(6) 0.5567(16) 0.1915(2) 0.0217(18) Uani 1 1 d .
H11 H -0.2315 0.7069 0.1766 0.026 Uiso 1 1 calc R
C12 C -0.2570(6) 0.4834(16) 0.2252(2) 0.0232(18) Uani 1 1 d .
H12 H -0.3098 0.5818 0.2336 0.028 Uiso 1 1 calc R
C13 C -0.2267(6) 0.2679(16) 0.2470(2) 0.0203(17) Uani 1 1 d .
H13 H -0.2582 0.2161 0.2704 0.024 Uiso 1 1 calc R
C14 C -0.1508(6) 0.1287(15) 0.2346(2) 0.0196(17) Uani 1 1 d .
H14 H -0.1300 -0.0204 0.2498 0.024 Uiso 1 1 calc R
C15 C 0.2387(5) 0.6567(13) 0.0370(2) 0.0147(16) Uani 1 1 d .
C16 C 0.1662(3) 0.5972(8) -0.00268(12) 0.0115(14) Uiso 1 1 d G
C17 C 0.1742(3) 0.3797(7) -0.02564(14) 0.0149(15) Uiso 1 1 d G
H17 H 0.2291 0.2679 -0.0165 0.018 Uiso 1 1 calc R
C18 C 0.1020(3) 0.3259(7) -0.06195(14) 0.0206(17) Uiso 1 1 d G
H18 H 0.1076 0.1773 -0.0776 0.025 Uiso 1 1 calc R
C19 C 0.0218(3) 0.4895(9) -0.07530(12) 0.0188(16) Uiso 1 1 d G
H19 H -0.0276 0.4527 -0.1001 0.023 Uiso 1 1 calc R
C20 C 0.0137(3) 0.7070(8) -0.05234(14) 0.0188(16) Uiso 1 1 d G
H20 H -0.0412 0.8188 -0.0615 0.023 Uiso 1 1 calc R
C21 C 0.0859(3) 0.7608(7) -0.01603(13) 0.0180(16) Uiso 1 1 d G
H21 H 0.0804 0.9095 -0.0003 0.022 Uiso 1 1 calc R
C22 C 0.4739(5) 0.2891(14) 0.0891(2) 0.0153(16) Uani 1 1 d .
H22 H 0.4399 0.1259 0.0921 0.018 Uiso 1 1 calc R
C23 C 0.5617(5) 0.3208(13) 0.1270(2) 0.0147(15) Uani 1 1 d .
H23A H 0.5342 0.3281 0.1542 0.018 Uiso 1 1 calc R
H23B H 0.5978 0.4789 0.1238 0.018 Uiso 1 1 calc R
C24 C 0.6367(5) 0.1047(15) 0.1287(2) 0.0214(18) Uani 1 1 d .
H24A H 0.6918 0.1243 0.1540 0.026 Uiso 1 1 calc R
H24B H 0.6006 -0.0532 0.1320 0.026 Uiso 1 1 calc R
C25 C 0.6830(6) 0.0951(17) 0.0879(3) 0.029(2) Uani 1 1 d .
H25A H 0.7285 -0.0514 0.0888 0.034 Uiso 1 1 calc R
H25B H 0.7247 0.2460 0.0860 0.034 Uiso 1 1 calc R
C26 C 0.5988(6) 0.0790(17) 0.0486(2) 0.0261(19) Uani 1 1 d .
H26A H 0.6295 0.0905 0.0222 0.031 Uiso 1 1 calc R
H26B H 0.5643 -0.0841 0.0484 0.031 Uiso 1 1 calc R
C27 C 0.5205(6) 0.2843(15) 0.0483(2) 0.0217(17) Uani 1 1 d .
H27A H 0.4653 0.2614 0.0231 0.026 Uiso 1 1 calc R
H27B H 0.5537 0.4462 0.0450 0.026 Uiso 1 1 calc R

loop_
_atom_site_aniso_label
_atom_site_aniso_U_11
_atom_site_aniso_U_22
_atom_site_aniso_U_33
_atom_site_aniso_U_23
_atom_site_aniso_U_13
_atom_site_aniso_U_12
O1 0.015(3) 0.021(3) 0.010(2) -0.004(2) -0.008(2) 0.002(2)
O2 0.019(3) 0.013(3) 0.012(2) 0.004(2) -0.009(2) 0.005(2)
O3 0.019(3) 0.020(3) 0.022(3) 0.002(2) 0.006(2) -0.001(2)
O4 0.015(3) 0.018(3) 0.026(3) -0.006(2) 0.002(2) -0.002(2)
O5 0.034(3) 0.011(3) 0.014(3) 0.003(2) -0.011(2) 0.004(2)
N1 0.005(3) 0.014(3) 0.011(3) 0.001(2) -0.001(2) -0.003(2)
C1 0.019(4) 0.008(3) 0.009(3) -0.003(3) -0.006(3) 0.004(3)
C2 0.016(4) 0.016(4) 0.008(3) -0.004(3) -0.003(3) 0.001(3)
C3 0.018(4) 0.011(3) 0.009(3) 0.001(3) 0.001(3) -0.004(3)
C4 0.009(4) 0.015(4) 0.012(3) 0.004(3) -0.003(3) -0.001(3)
C5 0.013(4) 0.014(4) 0.015(4) 0.010(3) 0.002(3) 0.000(3)
C6 0.021(4) 0.025(4) 0.017(4) 0.007(4) -0.004(3) 0.006(4)
C7 0.015(4) 0.020(4) 0.015(4) -0.003(3) -0.005(3) 0.008(3)
C8 0.014(4) 0.016(4) 0.030(4) 0.004(3) -0.002(3) -0.009(3)
C9 0.017(4) 0.020(4) 0.009(3) -0.003(3) -0.003(3) -0.002(3)
C10 0.018(4) 0.023(4) 0.009(3) 0.000(3) -0.003(3) -0.013(3)
C11 0.018(4) 0.026(4) 0.019(4) 0.000(3) -0.004(3) 0.003(4)
C12 0.016(4) 0.028(4) 0.022(4) -0.017(4) -0.006(3) 0.001(4)
C13 0.016(4) 0.030(4) 0.016(4) -0.001(3) 0.006(3) -0.011(4)
C14 0.022(4) 0.019(4) 0.014(4) 0.001(3) -0.007(3) -0.002(3)
C15 0.012(4) 0.016(4) 0.016(4) -0.001(3) 0.000(3) -0.003(3)
C22 0.020(4) 0.011(4) 0.011(3) 0.004(3) -0.006(3) -0.004(3)
C23 0.018(4) 0.012(3) 0.014(3) 0.000(3) 0.000(3) 0.000(3)
C24 0.011(4) 0.026(4) 0.024(4) 0.006(4) -0.008(3) 0.005(3)
C25 0.023(5) 0.032(5) 0.034(5) -0.003(4) 0.013(4) 0.003(4)
C26 0.028(5) 0.032(5) 0.021(4) -0.004(4) 0.012(3) 0.001(4)
C27 0.031(5) 0.023(4) 0.011(4) 0.001(3) 0.004(3) -0.004(4)

loop_
_atom_type_symbol
_atom_type_description
_atom_type_scat_dispersion_real
_atom_type_scat_dispersion_imag
_atom_type_scat_source
C C 0.0033 0.0016 'International Tables Vol C Tables 4.2.6.8 and 6.1.1.4'
H H 0.0000 0.0000 'International Tables Vol C Tables 4.2.6.8 and 6.1.1.4'
N N 0.0061 0.0033 'International Tables Vol C Tables 4.2.6.8 and 6.1.1.4'
O O 0.0106 0.0060 'International Tables Vol C Tables 4.2.6.8 and 6.1.1.4'

loop_
_geom_angle_atom_site_label_1
_geom_angle_atom_site_label_2
_geom_angle_atom_site_label_3
_geom_angle
C5 O2 C6 116.3(6)
C7 O4 C8 117.3(6)
C7 N1 C4 121.8(6)
C7 N1 H1 119.1
C4 N1 H1 119.1
C3 C1 C4 124.0(6)
C3 C1 C2 60.0(4)
C4 C1 C2 116.4(6)
C3 C1 H1A 114.9
C4 C1 H1A 114.9
C2 C1 H1A 114.9
C15 C2 C3 120.7(6)
C15 C2 C1 117.5(6)
C3 C2 C1 59.0(4)
C15 C2 H2 115.9
C3 C2 H2 115.9
C1 C2 H2 115.9
C22 C3 C1 123.0(6)
C22 C3 C2 119.5(6)
C1 C3 C2 61.0(4)
C22 C3 H3 114.3
C1 C3 H3 114.3
C2 C3 H3 114.3
N1 C4 C1 107.3(6)
N1 C4 C5 108.6(6)
C1 C4 C5 112.2(6)
N1 C4 H4 109.6
C1 C4 H4 109.6
C5 C4 H4 109.6
O1 C5 O2 124.8(6)
O1 C5 C4 123.9(7)
O2 C5 C4 111.4(6)
O2 C6 H6A 109.5
O2 C6 H6B 109.5
H6A C6 H6B 109.5
O2 C6 H6C 109.5
H6A C6 H6C 109.5
H6B C6 H6C 109.5
O3 C7 N1 126.2(7)
O3 C7 O4 124.5(7)
N1 C7 O4 109.3(6)
O4 C8 C9 106.5(6)
O4 C8 H8A 110.4
C9 C8 H8A 110.4
O4 C8 H8B 110.4
C9 C8 H8B 110.4
H8A C8 H8B 108.6
C14 C9 C10 117.8(7)
C14 C9 C8 121.1(7)
C10 C9 C8 121.1(7)
C11 C10 C9 121.4(7)
C11 C10 H10 119.3
C9 C10 H10 119.3
C10 C11 C12 119.7(8)
C10 C11 H11 120.1
C12 C11 H11 120.1
C11 C12 C13 120.0(8)
C11 C12 H12 120.0
C13 C12 H12 120.0
C14 C13 C12 119.3(7)
C14 C13 H13 120.3
C12 C13 H13 120.3
C13 C14 C9 121.7(7)
C13 C14 H14 119.1
C9 C14 H14 119.1
O5 C15 C2 121.9(6)
O5 C15 C16 119.5(6)
C2 C15 C16 118.6(6)
C17 C16 C21 120.0
C17 C16 C15 121.8(4)
C21 C16 C15 118.2(4)
C18 C17 C16 120.0
C18 C17 H17 120.0
C16 C17 H17 120.0
C17 C18 C19 120.0
C17 C18 H18 120.0
C19 C18 H18 120.0
C20 C19 C18 120.0
C20 C19 H19 120.0
C18 C19 H19 120.0
C21 C20 C19 120.0
C21 C20 H20 120.0
C19 C20 H20 120.0
C20 C21 C16 120.0
C20 C21 H21 120.0
C16 C21 H21 120.0
C3 C22 C27 111.5(6)
C3 C22 C23 111.8(6)
C27 C22 C23 107.2(6)
C3 C22 H22 108.7
C27 C22 H22 108.7
C23 C22 H22 108.7
C22 C23 C24 110.3(6)
C22 C23 H23A 109.6
C24 C23 H23A 109.6
C22 C23 H23B 109.6
C24 C23 H23B 109.6
H23A C23 H23B 108.1
C25 C24 C23 110.6(6)
C25 C24 H24A 109.5
C23 C24 H24A 109.5
C25 C24 H24B 109.5
C23 C24 H24B 109.5
H24A C24 H24B 108.1
C24 C25 C26 110.1(6)
C24 C25 H25A 109.6
C26 C25 H25A 109.6
C24 C25 H25B 109.6
C26 C25 H25B 109.6
H25A C25 H25B 108.2
C27 C26 C25 111.7(7)
C27 C26 H26A 109.3
C25 C26 H26A 109.3
C27 C26 H26B 109.3
C25 C26 H26B 109.3
H26A C26 H26B 107.9
C26 C27 C22 112.7(6)
C26 C27 H27A 109.1
C22 C27 H27A 109.1
C26 C27 H27B 109.1
C22 C27 H27B 109.1
H27A C27 H27B 107.8

loop_
_geom_bond_atom_site_label_1
_geom_bond_atom_site_label_2
_geom_bond_distance
O1 C5 1.201(9)
O2 C5 1.312(9)
O2 C6 1.444(8)
O3 C7 1.209(9)
O4 C7 1.344(9)
O4 C8 1.424(9)
O5 C15 1.221(9)
N1 C7 1.336(10)
N1 C4 1.431(9)
N1 H1 0.8800
C1 C3 1.485(10)
C1 C4 1.509(10)
C1 C2 1.516(9)
C1 H1A 1.0000
C2 C15 1.459(10)
C2 C3 1.500(9)
C2 H2 1.0000
C3 C22 1.481(10)
C3 H3 1.0000
C4 C5 1.523(9)
C4 H4 1.0000
C6 H6A 0.9800
C6 H6B 0.9800
C6 H6C 0.9800
C8 C9 1.482(11)
C8 H8A 0.9900
C8 H8B 0.9900
C9 C14 1.366(10)
C9 C10 1.380(10)
C10 C11 1.355(11)
C10 H10 0.9500
C11 C12 1.370(11)
C11 H11 0.9500
C12 C13 1.372(12)
C12 H12 0.9500
C13 C14 1.364(11)
C13 H13 0.9500
C14 H14 0.9500
C15 C16 1.476(7)
C16 C17 1.3900
C16 C21 1.3900
C17 C18 1.3900
C17 H17 0.9500
C18 C19 1.3900
C18 H18 0.9500
C19 C20 1.3900
C19 H19 0.9500
C20 C21 1.3900
C20 H20 0.9500
C21 H21 0.9500
C22 C27 1.521(10)
C22 C23 1.525(9)
C22 H22 1.0000
C23 C24 1.526(10)
C23 H23A 0.9900
C23 H23B 0.9900
C24 C25 1.518(10)
C24 H24A 0.9900
C24 H24B 0.9900
C25 C26 1.520(11)
C25 H25A 0.9900
C25 H25B 0.9900
C26 C27 1.516(11)
C26 H26A 0.9900
C26 H26B 0.9900
C27 H27A 0.9900
C27 H27B 0.9900

loop_
_geom_torsion_atom_site_label_1
_geom_torsion_atom_site_label_2
_geom_torsion_atom_site_label_3
_geom_torsion_atom_site_label_4
_geom_torsion
C3 C1 C2 C15 -111.0(7)
C4 C1 C2 C15 133.2(7)
C4 C1 C2 C3 -115.8(7)
C4 C1 C3 C22 -4.9(10)
C2 C1 C3 C22 -108.2(7)
C4 C1 C3 C2 103.3(7)
C15 C2 C3 C22 -140.6(7)
C1 C2 C3 C22 113.7(7)
C15 C2 C3 C1 105.7(7)
C7 N1 C4 C1 158.8(6)
C7 N1 C4 C5 -79.7(8)
C3 C1 C4 N1 -174.3(6)
C2 C1 C4 N1 -104.1(7)
C3 C1 C4 C5 66.5(8)
C2 C1 C4 C5 136.8(6)
C6 O2 C5 O1 -1.0(10)
C6 O2 C5 C4 -179.6(6)
N1 C4 C5 O1 -54.4(9)
C1 C4 C5 O1 64.0(9)
N1 C4 C5 O2 124.2(6)
C1 C4 C5 O2 -117.4(6)
C4 N1 C7 O3 -11.1(11)
C4 N1 C7 O4 169.6(6)
C8 O4 C7 O3 -3.6(10)
C8 O4 C7 N1 175.6(6)
C7 O4 C8 C9 -171.3(6)
O4 C8 C9 C14 -140.5(7)
O4 C8 C9 C10 41.6(9)
C14 C9 C10 C11 1.7(10)
C8 C9 C10 C11 179.7(7)
C9 C10 C11 C12 -1.7(11)
C10 C11 C12 C13 0.8(11)
C11 C12 C13 C14 0.0(11)
C12 C13 C14 C9 0.0(11)
C10 C9 C14 C13 -0.8(11)
C8 C9 C14 C13 -178.8(7)
C3 C2 C15 O5 -32.7(11)
C1 C2 C15 O5 35.8(11)
C3 C2 C15 C16 149.7(6)
C1 C2 C15 C16 -141.8(6)
O5 C15 C16 C17 157.4(6)
C2 C15 C16 C17 -25.0(8)
O5 C15 C16 C21 -25.1(9)
C2 C15 C16 C21 152.6(5)
C21 C16 C17 C18 0.0
C15 C16 C17 C18 177.5(5)
C16 C17 C18 C19 0.0
C17 C18 C19 C20 0.0
C18 C19 C20 C21 0.0
C19 C20 C21 C16 0.0
C17 C16 C21 C20 0.0
C15 C16 C21 C20 -177.6(5)
C1 C3 C22 C27 151.0(6)
C2 C3 C22 C27 78.2(8)
C1 C3 C22 C23 -88.9(8)
C2 C3 C22 C23 -161.7(6)
C3 C22 C23 C24 177.2(6)
C27 C22 C23 C24 -60.3(8)
C22 C23 C24 C25 61.3(8)
C23 C24 C25 C26 -56.2(9)
C24 C25 C26 C27 53.1(10)
C25 C26 C27 C22 -55.6(9)
C3 C22 C27 C26 -179.3(6)
C23 C22 C27 C26 58.0(8)
